data_4122674
loop_
_publ_author_name
'Zhao, Huaiqing'
'Sheng, Shen'
'Hong, Yunhan'
'Zeng, Huaqiang'

_publ_section_title
;
 Proton Gradient-Induced Water Transport Mediated by Water Wires Inside
 Narrow Aquapores of Aquafoldamer Molecules.
;
_journal_issue 40
_journal_name_full 'Journal of the American Chemical Society'
_journal_page_first 14270
_journal_paper_doi 10.1021/ja5077537
_journal_volume 136
_journal_year 2014
_chemical_formula_sum 'C33 H29 N9 O8'
_chemical_formula_weight 679.65
_chemical_name_systematic
; 
 ? 
;
_space_group_IT_number 14
_symmetry_space_group_name_Hall '-P 2yn'
_symmetry_space_group_name_H-M 'P 1 21/n 1'
_atom_sites_solution_hydrogens geom
_atom_sites_solution_primary direct
_atom_sites_solution_secondary difmap
_audit_creation_method SHELXL-97
_cell_angle_alpha 90.00
_cell_angle_beta 93.752(2)
_cell_angle_gamma 90.00
_cell_formula_units_Z 4
_cell_length_a 7.4551(8)
_cell_length_b 14.7610(14)
_cell_length_c 28.613(3)
_cell_measurement_temperature 100(2)
_cell_volume 3142.0(6)
_computing_structure_refinement 'SHELXL-97 (Sheldrick, 2008)'
_computing_structure_solution 'SHELXS-97 (Sheldrick, 2008)'
_diffrn_ambient_temperature 100(2)
_diffrn_measured_fraction_theta_full 1.000
_diffrn_measured_fraction_theta_max 1.000
_diffrn_radiation_monochromator graphite
_diffrn_radiation_source 'fine-focus sealed tube'
_diffrn_radiation_type MoK\a
_diffrn_radiation_wavelength 0.71073
_diffrn_reflns_av_R_equivalents 0.0435
_diffrn_reflns_av_sigmaI/netI 0.0475
_diffrn_reflns_limit_h_max 9
_diffrn_reflns_limit_h_min -9
_diffrn_reflns_limit_k_max 19
_diffrn_reflns_limit_k_min -15
_diffrn_reflns_limit_l_max 37
_diffrn_reflns_limit_l_min -37
_diffrn_reflns_number 22148
_diffrn_reflns_theta_full 27.50
_diffrn_reflns_theta_max 27.50
_diffrn_reflns_theta_min 1.43
_exptl_absorpt_coefficient_mu 0.106
_exptl_absorpt_correction_T_max 0.9791
_exptl_absorpt_correction_T_min 0.9548
_exptl_crystal_density_diffrn 1.437
_exptl_crystal_density_method 'not measured'
_exptl_crystal_F_000 1416
_exptl_crystal_size_max 0.44
_exptl_crystal_size_mid 0.26
_exptl_crystal_size_min 0.20
_refine_diff_density_max 0.452
_refine_diff_density_min -0.280
_refine_diff_density_rms 0.070
_refine_ls_extinction_method none
_refine_ls_goodness_of_fit_ref 1.063
_refine_ls_hydrogen_treatment mixed
_refine_ls_matrix_type full
_refine_ls_number_parameters 494
_refine_ls_number_reflns 7223
_refine_ls_number_restraints 13
_refine_ls_restrained_S_all 1.062
_refine_ls_R_factor_all 0.0746
_refine_ls_R_factor_gt 0.0525
_refine_ls_shift/su_max 0.000
_refine_ls_shift/su_mean 0.000
_refine_ls_structure_factor_coef Fsqd
_refine_ls_weighting_details 'calc w=1/[\s^2^(Fo^2^)+(0.0838P)^2^+0.4270P] where P=(Fo^2^+2Fc^2^)/3'
_refine_ls_weighting_scheme calc
_refine_ls_wR_factor_gt 0.1345
_refine_ls_wR_factor_ref 0.1513
_reflns_number_gt 5449
_reflns_number_total 7223
_reflns_threshold_expression >2sigma(I)
_cod_data_source_file ja5077537_si_003.cif
_cod_data_source_block 3b
_cod_depositor_comments 'Adding full bibliography for 4122672--4122675.cif.'
_cod_original_cell_volume 3142.0(5)
_cod_database_code 4122674

loop_
_symmetry_equiv_pos_as_xyz
'x, y, z'
'-x+1/2, y+1/2, -z+1/2'
'-x, -y, -z'
'x-1/2, -y-1/2, z-1/2'

loop_
_atom_site_label
_atom_site_type_symbol
_atom_site_fract_x
_atom_site_fract_y
_atom_site_fract_z
_atom_site_U_iso_or_equiv
_atom_site_adp_type
_atom_site_occupancy
_atom_site_symmetry_multiplicity
_atom_site_calc_flag
_atom_site_refinement_flags
_atom_site_disorder_assembly
_atom_site_disorder_group
O1 O 0.12716(18) 0.08429(9) 0.01862(4) 0.0194(3) Uani 1 1 d . . .
O2 O 0.11881(19) 0.21863(9) 0.05527(5) 0.0202(3) Uani 1 1 d . . .
O3 O 0.2758(2) 0.23343(9) 0.13847(5) 0.0214(3) Uani 1 1 d . . .
H3 H 0.2190 0.2514 0.1139 0.032 Uiso 1 1 calc R . .
O4 O 0.6144(2) 0.06789(10) 0.26176(5) 0.0293(4) Uani 1 1 d . . .
O5 O 0.5766(2) 0.56641(10) 0.32173(5) 0.0274(3) Uani 1 1 d . . .
O6 O 0.1884(2) 0.73863(9) 0.08727(5) 0.0280(3) Uani 1 1 d . . .
O7 O 0.3523(2) 0.30143(9) -0.04536(5) 0.0235(3) Uani 1 1 d . . .
N1 N 0.7656(3) 0.22664(14) 0.13092(6) 0.0274(4) Uani 1 1 d . . .
H1A H 0.817(4) 0.1825(18) 0.1508(9) 0.040(7) Uiso 1 1 d . . .
H1B H 0.762(4) 0.284(2) 0.1382(11) 0.068(11) Uiso 1 1 d . . .
N2 N 0.5907(2) 0.26123(11) 0.06388(5) 0.0186(3) Uani 1 1 d . . .
N3 N 0.3908(2) 0.38321(10) 0.02260(6) 0.0188(3) Uani 1 1 d . . .
H3N H 0.450(3) 0.3776(14) 0.0502(8) 0.018(5) Uiso 1 1 d . . .
N4 N 0.3042(2) 0.51854(10) 0.05061(5) 0.0172(3) Uani 1 1 d . . .
N5 N 0.3122(3) 0.61650(12) 0.12723(6) 0.0234(4) Uani 1 1 d . . .
H5N H 0.344(3) 0.5588(18) 0.1221(8) 0.033(7) Uiso 1 1 d . . .
N6 N 0.4147(2) 0.58900(11) 0.20281(6) 0.0207(4) Uani 1 1 d . . .
N7 N 0.5207(2) 0.46002(11) 0.26474(6) 0.0235(4) Uani 1 1 d . . .
H7N H 0.475(4) 0.4546(18) 0.2366(10) 0.045(8) Uiso 1 1 d . . .
N8 N 0.5518(2) 0.30662(11) 0.26094(6) 0.0201(4) Uani 1 1 d . . .
N9 N 0.4742(2) 0.16322(12) 0.20815(6) 0.0209(4) Uani 1 1 d . . .
H9N H 0.448(3) 0.2154(17) 0.2039(8) 0.025(6) Uiso 1 1 d . . .
C1 C 0.6902(3) 0.20048(13) 0.08877(7) 0.0202(4) Uani 1 1 d . . .
C2 C 0.7172(3) 0.11260(13) 0.07145(7) 0.0230(4) Uani 1 1 d . . .
H2 H 0.7853 0.0696 0.0898 0.028 Uiso 1 1 calc R . .
C3 C 0.6445(3) 0.08985(14) 0.02793(7) 0.0234(4) Uani 1 1 d . . .
H3A H 0.6617 0.0307 0.0159 0.028 Uiso 1 1 calc R . .
C4 C 0.5440(3) 0.15401(13) 0.00094(7) 0.0206(4) Uani 1 1 d . . .
H4 H 0.4942 0.1403 -0.0297 0.025 Uiso 1 1 calc R . .
C5 C 0.5216(3) 0.23772(13) 0.02107(6) 0.0179(4) Uani 1 1 d . . .
C6 C 0.4119(3) 0.31012(12) -0.00494(7) 0.0176(4) Uani 1 1 d . . .
C7 C 0.3016(2) 0.46484(12) 0.01322(6) 0.0173(4) Uani 1 1 d . . .
C8 C 0.2217(3) 0.48941(13) -0.03052(7) 0.0191(4) Uani 1 1 d . . .
H8 H 0.2228 0.4497 -0.0566 0.023 Uiso 1 1 calc R . .
C9 C 0.1410(3) 0.57362(13) -0.03428(7) 0.0210(4) Uani 1 1 d . . .
H9 H 0.0846 0.5925 -0.0634 0.025 Uiso 1 1 calc R . .
C10 C 0.1419(3) 0.63072(13) 0.00422(7) 0.0200(4) Uani 1 1 d . . .
H10 H 0.0864 0.6886 0.0021 0.024 Uiso 1 1 calc R . .
C11 C 0.2262(3) 0.60050(13) 0.04563(7) 0.0187(4) Uani 1 1 d . . .
C12 C 0.2390(3) 0.66053(13) 0.08834(7) 0.0202(4) Uani 1 1 d . . .
C13 C 0.3513(3) 0.65071(13) 0.17218(7) 0.0204(4) Uani 1 1 d . . .
C14 C 0.3271(3) 0.74194(13) 0.18365(7) 0.0223(4) Uani 1 1 d . . .
H14 H 0.2767 0.7837 0.1612 0.027 Uiso 1 1 calc R . .
C15 C 0.3791(3) 0.76900(14) 0.22860(7) 0.0236(4) Uani 1 1 d . . .
H15 H 0.3683 0.8307 0.2374 0.028 Uiso 1 1 calc R . .
C16 C 0.4474(3) 0.70561(14) 0.26101(7) 0.0238(4) Uani 1 1 d . . .
H16 H 0.4846 0.7230 0.2921 0.029 Uiso 1 1 calc R . .
C17 C 0.4597(3) 0.61667(13) 0.24673(7) 0.0209(4) Uani 1 1 d . . .
C18 C 0.5259(3) 0.54594(14) 0.28152(7) 0.0220(4) Uani 1 1 d . . .
C19 C 0.5746(3) 0.37972(13) 0.28789(7) 0.0214(4) Uani 1 1 d . . .
C20 C 0.6449(3) 0.37583(15) 0.33430(7) 0.0260(5) Uani 1 1 d . . .
H20 H 0.6583 0.4292 0.3528 0.031 Uiso 1 1 calc R . .
C21 C 0.6945(3) 0.29230(15) 0.35265(7) 0.0267(5) Uani 1 1 d . . .
H21 H 0.7432 0.2875 0.3841 0.032 Uiso 1 1 calc R . .
C22 C 0.6728(3) 0.21568(15) 0.32507(7) 0.0242(4) Uani 1 1 d . . .
H22 H 0.7069 0.1577 0.3370 0.029 Uiso 1 1 calc R . .
C23 C 0.6001(3) 0.22581(13) 0.27973(7) 0.0204(4) Uani 1 1 d . . .
C24 C 0.5651(3) 0.14410(14) 0.24910(7) 0.0209(4) Uani 1 1 d . . .
C25 C 0.3129(3) 0.14426(13) 0.13455(6) 0.0174(4) Uani 1 1 d . . .
C26 C 0.4172(3) 0.10433(13) 0.17178(7) 0.0201(4) Uani 1 1 d . . .
C27 C 0.4600(3) 0.01313(13) 0.17008(7) 0.0229(4) Uani 1 1 d . . .
H27 H 0.5291 -0.0143 0.1953 0.028 Uiso 1 1 calc R . .
C28 C 0.4010(3) -0.03826(14) 0.13114(7) 0.0251(4) Uani 1 1 d . . .
H28 H 0.4304 -0.1008 0.1300 0.030 Uiso 1 1 calc R . .
C29 C 0.3010(3) 0.00057(13) 0.09444(7) 0.0211(4) Uani 1 1 d . . .
H29 H 0.2622 -0.0353 0.0681 0.025 Uiso 1 1 calc R . .
C30 C 0.2559(3) 0.09237(13) 0.09544(7) 0.0179(4) Uani 1 1 d . . .
C31 C 0.1603(2) 0.13843(13) 0.05542(6) 0.0171(4) Uani 1 1 d . . .
C32 C 0.0523(3) 0.12838(13) -0.02370(7) 0.0215(4) Uani 1 1 d . . .
H32A H -0.0703 0.1488 -0.0190 0.032 Uiso 1 1 calc R . .
H32B H 0.0499 0.0854 -0.0499 0.032 Uiso 1 1 calc R . .
H32C H 0.1268 0.1807 -0.0308 0.032 Uiso 1 1 calc R . .
C1S C 1.0312(4) 0.43304(19) 0.16456(10) 0.0442(7) Uani 0.930(3) 1 d PD A 1
H1S1 H 1.0225 0.4886 0.1458 0.066 Uiso 0.930(3) 1 calc PR A 1
H1S2 H 1.0722 0.3832 0.1453 0.066 Uiso 0.930(3) 1 calc PR A 1
H1S3 H 1.1173 0.4421 0.1915 0.066 Uiso 0.930(3) 1 calc PR A 1
O1S O 0.8651(3) 0.41230(14) 0.18005(8) 0.0529(7) Uani 0.930(3) 1 d PD A 1
H1S H 0.8290 0.4555 0.1960 0.079 Uiso 0.930(3) 1 calc PR A 1
C2S C 0.649(3) 0.434(2) 0.1511(12) 0.036(6) Uani 0.070(3) 1 d PDU A 2
H2S1 H 0.6628 0.4989 0.1585 0.054 Uiso 0.070(3) 1 calc PR A 2
H2S2 H 0.6922 0.4224 0.1201 0.054 Uiso 0.070(3) 1 calc PR A 2
H2S3 H 0.7182 0.3983 0.1746 0.054 Uiso 0.070(3) 1 calc PR A 2
O2S O 0.466(3) 0.4106(16) 0.1511(8) 0.036(6) Uani 0.070(3) 1 d PDU A 2
H2S H 0.4428 0.3708 0.1306 0.054 Uiso 0.070(3) 1 calc PR A 2

loop_
_atom_site_aniso_label
_atom_site_aniso_U_11
_atom_site_aniso_U_22
_atom_site_aniso_U_33
_atom_site_aniso_U_23
_atom_site_aniso_U_13
_atom_site_aniso_U_12
O1 0.0239(7) 0.0161(7) 0.0175(7) -0.0020(5) -0.0033(6) 0.0004(5)
O2 0.0231(7) 0.0166(7) 0.0205(7) -0.0004(5) -0.0010(6) 0.0030(5)
O3 0.0315(8) 0.0148(7) 0.0172(7) -0.0021(5) -0.0028(6) 0.0056(6)
O4 0.0399(9) 0.0230(8) 0.0241(8) 0.0036(6) -0.0041(7) 0.0059(6)
O5 0.0376(9) 0.0265(8) 0.0172(7) -0.0031(6) -0.0056(6) -0.0013(6)
O6 0.0420(9) 0.0187(8) 0.0226(7) -0.0012(6) -0.0029(7) 0.0111(6)
O7 0.0314(8) 0.0207(7) 0.0176(7) -0.0020(6) -0.0046(6) -0.0006(6)
N1 0.0343(11) 0.0242(10) 0.0227(9) 0.0018(8) -0.0052(8) 0.0031(8)
N2 0.0211(8) 0.0165(8) 0.0183(8) 0.0017(6) 0.0011(6) -0.0011(6)
N3 0.0237(9) 0.0156(8) 0.0164(8) 0.0017(6) -0.0044(7) 0.0010(6)
N4 0.0204(8) 0.0146(8) 0.0162(8) 0.0021(6) -0.0018(6) -0.0015(6)
N5 0.0360(10) 0.0147(9) 0.0191(9) -0.0012(7) -0.0018(7) 0.0040(7)
N6 0.0267(9) 0.0178(8) 0.0174(8) -0.0011(6) -0.0010(7) -0.0026(7)
N7 0.0334(10) 0.0211(9) 0.0148(8) 0.0013(7) -0.0070(7) -0.0050(7)
N8 0.0221(9) 0.0217(9) 0.0163(8) 0.0018(6) -0.0010(6) -0.0037(7)
N9 0.0268(9) 0.0155(9) 0.0200(8) 0.0014(7) -0.0018(7) 0.0017(7)
C1 0.0214(10) 0.0200(10) 0.0195(9) 0.0035(8) 0.0040(8) -0.0019(7)
C2 0.0231(10) 0.0206(10) 0.0253(10) 0.0062(8) 0.0020(8) 0.0039(8)
C3 0.0246(10) 0.0170(10) 0.0291(11) 0.0007(8) 0.0058(9) 0.0020(8)
C4 0.0221(10) 0.0191(10) 0.0206(10) -0.0018(8) 0.0011(8) -0.0004(8)
C5 0.0180(9) 0.0171(9) 0.0186(9) 0.0017(7) 0.0015(7) -0.0009(7)
C6 0.0197(9) 0.0140(9) 0.0191(9) 0.0007(7) 0.0005(7) -0.0025(7)
C7 0.0177(9) 0.0138(9) 0.0202(9) 0.0017(7) -0.0005(7) -0.0027(7)
C8 0.0222(10) 0.0183(10) 0.0164(9) -0.0019(7) -0.0026(7) -0.0038(7)
C9 0.0219(10) 0.0208(10) 0.0193(9) 0.0054(8) -0.0058(8) -0.0014(8)
C10 0.0215(10) 0.0161(10) 0.0220(10) 0.0027(7) -0.0011(8) 0.0009(7)
C11 0.0196(10) 0.0170(9) 0.0197(10) 0.0020(7) 0.0018(8) -0.0007(7)
C12 0.0230(10) 0.0181(10) 0.0193(10) 0.0018(7) 0.0003(8) 0.0018(7)
C13 0.0215(10) 0.0209(10) 0.0187(9) -0.0022(8) 0.0012(8) -0.0015(8)
C14 0.0248(10) 0.0194(10) 0.0228(10) 0.0003(8) 0.0015(8) 0.0005(8)
C15 0.0265(11) 0.0193(10) 0.0250(10) -0.0066(8) 0.0013(8) 0.0013(8)
C16 0.0271(11) 0.0236(11) 0.0202(10) -0.0045(8) -0.0006(8) -0.0013(8)
C17 0.0218(10) 0.0213(10) 0.0195(10) -0.0027(8) 0.0001(8) -0.0033(8)
C18 0.0224(10) 0.0241(11) 0.0194(10) -0.0019(8) 0.0001(8) -0.0037(8)
C19 0.0242(10) 0.0227(10) 0.0169(9) 0.0030(8) -0.0017(8) -0.0055(8)
C20 0.0334(12) 0.0263(11) 0.0175(10) -0.0022(8) -0.0043(9) -0.0052(9)
C21 0.0319(12) 0.0320(12) 0.0155(9) 0.0032(8) -0.0039(8) -0.0033(9)
C22 0.0248(11) 0.0263(11) 0.0212(10) 0.0067(8) -0.0008(8) 0.0019(8)
C23 0.0201(10) 0.0228(10) 0.0186(9) 0.0025(8) 0.0020(8) -0.0008(8)
C24 0.0206(10) 0.0226(10) 0.0196(9) 0.0035(8) 0.0014(8) -0.0003(8)
C25 0.0181(9) 0.0140(9) 0.0204(9) 0.0016(7) 0.0036(7) 0.0008(7)
C26 0.0217(10) 0.0199(10) 0.0187(9) 0.0006(7) 0.0008(8) -0.0011(8)
C27 0.0275(11) 0.0172(10) 0.0236(10) 0.0062(8) -0.0020(8) 0.0012(8)
C28 0.0300(11) 0.0136(10) 0.0315(11) 0.0015(8) -0.0003(9) -0.0011(8)
C29 0.0246(10) 0.0154(10) 0.0228(10) -0.0016(8) -0.0014(8) -0.0038(8)
C30 0.0170(9) 0.0172(9) 0.0195(9) 0.0005(7) 0.0010(7) -0.0009(7)
C31 0.0149(9) 0.0173(10) 0.0190(9) -0.0006(7) 0.0013(7) -0.0005(7)
C32 0.0251(10) 0.0200(10) 0.0185(10) -0.0007(7) -0.0048(8) -0.0001(8)
C1S 0.0583(19) 0.0364(16) 0.0386(15) -0.0052(12) 0.0089(14) -0.0011(13)
O1S 0.0646(15) 0.0371(12) 0.0590(14) -0.0255(10) 0.0182(11) -0.0129(10)
C2S 0.036(6) 0.035(6) 0.036(6) -0.0001(14) 0.0023(15) 0.0007(14)
O2S 0.036(6) 0.035(6) 0.036(6) -0.0001(14) 0.0023(15) 0.0007(14)

loop_
_atom_type_symbol
_atom_type_description
_atom_type_scat_dispersion_real
_atom_type_scat_dispersion_imag
_atom_type_scat_source
C C 0.0033 0.0016 'International Tables Vol C Tables 4.2.6.8 and 6.1.1.4'
H H 0.0000 0.0000 'International Tables Vol C Tables 4.2.6.8 and 6.1.1.4'
N N 0.0061 0.0033 'International Tables Vol C Tables 4.2.6.8 and 6.1.1.4'
O O 0.0106 0.0060 'International Tables Vol C Tables 4.2.6.8 and 6.1.1.4'

loop_
_geom_angle_atom_site_label_1
_geom_angle_atom_site_label_2
_geom_angle_atom_site_label_3
_geom_angle
C31 O1 C32 115.54(14)
C25 O3 H3 109.5
C1 N1 H1A 118.3(16)
C1 N1 H1B 118(2)
H1A N1 H1B 123(3)
C1 N2 C5 118.56(17)
C6 N3 C7 130.56(17)
C6 N3 H3N 112.2(13)
C7 N3 H3N 117.2(13)
C7 N4 C11 117.84(16)
C12 N5 C13 128.68(18)
C12 N5 H5N 114.3(15)
C13 N5 H5N 116.9(15)
C13 N6 C17 117.71(17)
C18 N7 C19 128.48(18)
C18 N7 H7N 114.9(18)
C19 N7 H7N 116.6(18)
C19 N8 C23 117.77(17)
C24 N9 C26 128.93(18)
C24 N9 H9N 115.9(17)
C26 N9 H9N 115.2(17)
N2 C1 N1 117.79(18)
N2 C1 C2 121.14(18)
N1 C1 C2 121.07(19)
C3 C2 C1 119.31(18)
C3 C2 H2 120.3
C1 C2 H2 120.3
C2 C3 C4 119.99(19)
C2 C3 H3A 120.0
C4 C3 H3A 120.0
C5 C4 C3 116.68(18)
C5 C4 H4 121.7
C3 C4 H4 121.7
N2 C5 C4 124.27(18)
N2 C5 C6 115.42(16)
C4 C5 C6 120.30(17)
O7 C6 N3 126.04(18)
O7 C6 C5 123.03(17)
N3 C6 C5 110.93(16)
N4 C7 N3 112.25(16)
N4 C7 C8 123.23(17)
N3 C7 C8 124.50(17)
C9 C8 C7 117.43(17)
C9 C8 H8 121.3
C7 C8 H8 121.3
C8 C9 C10 120.35(18)
C8 C9 H9 119.8
C10 C9 H9 119.8
C11 C10 C9 117.67(18)
C11 C10 H10 121.2
C9 C10 H10 121.2
N4 C11 C10 123.46(18)
N4 C11 C12 116.02(16)
C10 C11 C12 120.51(17)
O6 C12 N5 125.30(18)
O6 C12 C11 122.37(17)
N5 C12 C11 112.33(16)
N6 C13 N5 113.81(17)
N6 C13 C14 123.38(18)
N5 C13 C14 122.81(18)
C15 C14 C13 117.69(19)
C15 C14 H14 121.2
C13 C14 H14 121.2
C14 C15 C16 119.73(19)
C14 C15 H15 120.1
C16 C15 H15 120.1
C17 C16 C15 118.11(19)
C17 C16 H16 120.9
C15 C16 H16 120.9
N6 C17 C16 123.30(18)
N6 C17 C18 117.36(17)
C16 C17 C18 119.34(18)
O5 C18 N7 124.28(19)
O5 C18 C17 121.21(18)
N7 C18 C17 114.50(17)
N8 C19 C20 122.91(19)
N8 C19 N7 112.93(17)
C20 C19 N7 124.16(18)
C21 C20 C19 118.21(19)
C21 C20 H20 120.9
C19 C20 H20 120.9
C20 C21 C22 119.68(19)
C20 C21 H21 120.2
C22 C21 H21 120.2
C23 C22 C21 118.15(19)
C23 C22 H22 120.9
C21 C22 H22 120.9
N8 C23 C22 123.28(18)
N8 C23 C24 116.47(17)
C22 C23 C24 120.22(18)
O4 C24 N9 124.90(19)
O4 C24 C23 121.63(18)
N9 C24 C23 113.46(17)
O3 C25 C30 123.12(17)
O3 C25 C26 116.84(17)
C30 C25 C26 120.03(17)
C27 C26 N9 124.77(18)
C27 C26 C25 119.84(18)
N9 C26 C25 115.37(17)
C26 C27 C28 119.71(18)
C26 C27 H27 120.1
C28 C27 H27 120.1
C29 C28 C27 120.72(19)
C29 C28 H28 119.6
C27 C28 H28 119.6
C28 C29 C30 120.59(18)
C28 C29 H29 119.7
C30 C29 H29 119.7
C29 C30 C25 119.10(17)
C29 C30 C31 122.42(17)
C25 C30 C31 118.35(17)
O2 C31 O1 122.95(17)
O2 C31 C30 123.92(17)
O1 C31 C30 113.11(16)
O1 C32 H32A 109.5
O1 C32 H32B 109.5
H32A C32 H32B 109.5
O1 C32 H32C 109.5
H32A C32 H32C 109.5
H32B C32 H32C 109.5
O2S C2S H2S1 109.5
O2S C2S H2S2 109.5
H2S1 C2S H2S2 109.5
O2S C2S H2S3 109.5
H2S1 C2S H2S3 109.5
H2S2 C2S H2S3 109.5
C2S O2S H2S 109.5

loop_
_geom_bond_atom_site_label_1
_geom_bond_atom_site_label_2
_geom_bond_distance
O1 C31 1.332(2)
O1 C32 1.454(2)
O2 C31 1.224(2)
O3 C25 1.351(2)
O3 H3 0.8400
O4 C24 1.231(2)
O5 C18 1.225(2)
O6 C12 1.213(2)
O7 C6 1.218(2)
N1 C1 1.353(3)
N1 H1A 0.93(3)
N1 H1B 0.87(3)
N2 C1 1.339(2)
N2 C5 1.343(2)
N3 C6 1.351(2)
N3 C7 1.394(2)
N3 H3N 0.88(2)
N4 C7 1.331(2)
N4 C11 1.346(2)
N5 C12 1.371(2)
N5 C13 1.395(2)
N5 H5N 0.90(3)
N6 C13 1.329(3)
N6 C17 1.343(2)
N7 C18 1.356(3)
N7 C19 1.404(3)
N7 H7N 0.86(3)
N8 C19 1.331(3)
N8 C23 1.348(3)
N9 C24 1.344(3)
N9 C26 1.400(3)
N9 H9N 0.80(2)
C1 C2 1.408(3)
C2 C3 1.367(3)
C2 H2 0.9500
C3 C4 1.406(3)
C3 H3A 0.9500
C4 C5 1.378(3)
C4 H4 0.9500
C5 C6 1.512(3)
C7 C8 1.398(3)
C8 C9 1.382(3)
C8 H8 0.9500
C9 C10 1.387(3)
C9 H9 0.9500
C10 C11 1.379(3)
C10 H10 0.9500
C11 C12 1.507(3)
C13 C14 1.400(3)
C14 C15 1.378(3)
C14 H14 0.9500
C15 C16 1.391(3)
C15 H15 0.9500
C16 C17 1.380(3)
C16 H16 0.9500
C17 C18 1.503(3)
C19 C20 1.397(3)
C20 C21 1.381(3)
C20 H20 0.9500
C21 C22 1.382(3)
C21 H21 0.9500
C22 C23 1.381(3)
C22 H22 0.9500
C23 C24 1.504(3)
C25 C30 1.399(3)
C25 C26 1.407(3)
C26 C27 1.385(3)
C27 C28 1.395(3)
C27 H27 0.9500
C28 C29 1.373(3)
C28 H28 0.9500
C29 C30 1.397(3)
C29 H29 0.9500
C30 C31 1.474(3)
C32 H32A 0.9800
C32 H32B 0.9800
C32 H32C 0.9800
C1S O1S 1.377(3)
C1S H1S1 0.9800
C1S H1S2 0.9800
C1S H1S3 0.9800
O1S H1S 0.8400
C2S O2S 1.403(19)
C2S H2S1 0.9800
C2S H2S2 0.9800
C2S H2S3 0.9800
O2S H2S 0.8400

loop_
_geom_hbond_atom_site_label_D
_geom_hbond_atom_site_label_H
_geom_hbond_atom_site_label_A
_geom_hbond_distance_DH
_geom_hbond_distance_HA
_geom_hbond_distance_DA
_geom_hbond_angle_DHA
_geom_hbond_site_symmetry_A
O3 H3 O2 0.84 1.85 2.5922(19) 145.7 .
N9 H9N N8 0.80(2) 2.21(2) 2.642(2) 114(2) .
N9 H9N O3 0.80(2) 2.22(2) 2.618(2) 111(2) .
N1 H1A O5 0.93(3) 2.03(3) 2.934(2) 165(2) 2_645
N7 H7N N6 0.86(3) 2.24(3) 2.684(2) 112(2) .
N5 H5N N4 0.90(3) 2.13(2) 2.623(2) 113.6(19) .
N3 H3N N2 0.88(2) 2.04(2) 2.574(2) 118.1(17) .
